data_7035452
loop_
_publ_author_name
'Cai, Yuanjing'
'Samedov, Kerim'
'Dolinar, Brian S.'
'Albright, Haley'
'Song, Zhegang'
'Zhang, Chaocan'
'Tang, Ben Zhong'
'West, Robert'

_publ_section_title
;
 AEE-active cyclic tetraphenylsilole derivatives with \sim 100%
 solid-state fluorescence quantum efficiency.
;
_journal_issue 29
_journal_name_full 'Dalton transactions (Cambridge, England : 2003)'
_journal_page_first 12970
_journal_page_last 12975
_journal_paper_doi 10.1039/c5dt01846c
_journal_volume 44
_journal_year 2015
_chemical_formula_moiety 'C32 H32 O3 Si3'
_chemical_formula_sum 'C32 H32 O3 Si3'
_chemical_formula_weight 548.84
_chemical_name_systematic
;
 ?
;
_space_group_crystal_system triclinic
_space_group_IT_number 2
_space_group_name_Hall '-P 1'
_space_group_name_H-M_alt 'P -1'
_symmetry_space_group_name_Hall '-P 1'
_symmetry_space_group_name_H-M 'P -1'
_atom_sites_solution_hydrogens geom
_atom_sites_solution_primary direct
_audit_update_record
;
2014-06-25 deposited with the CCDC.
2015-06-15 downloaded from the CCDC.
;
_cell_angle_alpha 88.787(14)
_cell_angle_beta 86.10(2)
_cell_angle_gamma 79.312(18)
_cell_formula_units_Z 4
_cell_length_a 11.360(4)
_cell_length_b 13.726(5)
_cell_length_c 19.888(7)
_cell_measurement_reflns_used 9875
_cell_measurement_temperature 100.0
_cell_measurement_theta_max 26.36
_cell_measurement_theta_min 2.44
_cell_volume 3040.1(19)
_computing_cell_refinement 'SAINT+ Ver. 7.68A (Bruker-AXS, 2009)'
_computing_data_collection 'APEX2 Ver. 2012.14-3 (Bruker-AXS, 2012)'
_computing_data_reduction 'SAINT+ Ver. 7.68A'
_computing_molecular_graphics SHELXTL
_computing_publication_material SHELXTL
_computing_structure_refinement SHELXTL
_computing_structure_solution
;
SHELX, G.M. Sheldrick, Acta Cryst.
(2008). A64, 112-122
;
_diffrn_ambient_temperature 100.0
_diffrn_detector_area_resol_mean 7.9
_diffrn_detector_type 'CCD area detector'
_diffrn_measured_fraction_theta_full 1.000
_diffrn_measured_fraction_theta_max 0.995
_diffrn_measurement_device 'three-circle diffractometer'
_diffrn_measurement_device_type 'Bruker SMART APEX2 area detector'
_diffrn_measurement_method '0.5\ \w and 0.5\ \f scans'
_diffrn_radiation_collimation 'focusing mirrors'
_diffrn_radiation_monochromator 'mirror optics'
_diffrn_radiation_probe x-ray
_diffrn_radiation_type 'Mo K\a'
_diffrn_radiation_wavelength 0.71073
_diffrn_radiation_xray_symbol K-L~3~
_diffrn_reflns_av_R_equivalents 0.0450
_diffrn_reflns_av_unetI/netI 0.0393
_diffrn_reflns_laue_measured_fraction_full 1.000
_diffrn_reflns_laue_measured_fraction_max 0.995
_diffrn_reflns_limit_h_max 14
_diffrn_reflns_limit_h_min -14
_diffrn_reflns_limit_k_max 17
_diffrn_reflns_limit_k_min -17
_diffrn_reflns_limit_l_max 24
_diffrn_reflns_limit_l_min -24
_diffrn_reflns_number 52907
_diffrn_reflns_point_group_measured_fraction_full 1.000
_diffrn_reflns_point_group_measured_fraction_max 0.995
_diffrn_reflns_theta_full 26.000
_diffrn_reflns_theta_max 26.407
_diffrn_reflns_theta_min 1.510
_diffrn_source 'microfocus sealed X-ray tube'
_diffrn_source_type 'Incoatec I\ms'
_diffrn_standards_number 0
_exptl_absorpt_coefficient_mu 0.186
_exptl_absorpt_correction_T_max 0.7454
_exptl_absorpt_correction_T_min 0.6566
_exptl_absorpt_correction_type multi-scan
_exptl_absorpt_process_details
;
SADABS-2012/1 (Bruker,2012) was used for absorption correction.
wR2(int) was 0.0790 before and 0.0494 after correction.
The Ratio of minimum to maximum transmission is 0.8809.
The \l/2 correction factor is Not present.
;
_exptl_crystal_colour colourless
_exptl_crystal_colour_primary colourless
_exptl_crystal_density_diffrn 1.199
_exptl_crystal_density_method 'not measured'
_exptl_crystal_description block
_exptl_crystal_F_000 1160
_exptl_crystal_size_max 0.199
_exptl_crystal_size_mid 0.192
_exptl_crystal_size_min 0.084
_refine_diff_density_max 0.491
_refine_diff_density_min -0.292
_refine_diff_density_rms 0.054
_refine_ls_extinction_method none
_refine_ls_goodness_of_fit_ref 1.046
_refine_ls_hydrogen_treatment constr
_refine_ls_matrix_type full
_refine_ls_number_parameters 693
_refine_ls_number_reflns 12420
_refine_ls_number_restraints 0
_refine_ls_restrained_S_all 1.046
_refine_ls_R_factor_all 0.0564
_refine_ls_R_factor_gt 0.0399
_refine_ls_shift/su_max 0.001
_refine_ls_shift/su_mean 0.000
_refine_ls_structure_factor_coef Fsqd
_refine_ls_weighting_details 'w=1/[\s^2^(Fo^2^)+(0.0504P)^2^+1.2920P] where P=(Fo^2^+2Fc^2^)/3'
_refine_ls_weighting_scheme calc
_refine_ls_wR_factor_gt 0.0979
_refine_ls_wR_factor_ref 0.1062
_reflns_Friedel_coverage 0.000
_reflns_number_gt 9799
_reflns_number_total 12420
_reflns_threshold_expression 'I > 2\s(I)'
_cod_data_source_file c5dt01846c2.cif
_cod_data_source_block 1
_cod_depositor_comments 'Adding full bibliography for 7035452--7035454.cif.'
_cod_original_cell_volume 3040(2)
_cod_database_code 7035452
_shelx_space_group_comment
;
The symmetry employed for this shelxl refinement is uniquely defined
by the following loop, which should always be used as a source of
symmetry information in preference to the above space-group names.
They are only intended as comments.
;
_olex2_refinement_description
;
1. Fixed Uiso
 At 1.2 times of:
  All C(H) groups
 At 1.5 times of:
  All C(H,H,H) groups
2.a Aromatic/amide H refined with riding coordinates:
 C6(H6), C7(H7), C8(H8), C9(H9), C10(H10), C12(H12), C13(H13), C14(H14),
 C15(H15), C16(H16), C18(H18), C19(H19), C20(H20), C21(H21), C22(H22), C24(H24),
  C25(H25), C26(H26), C27(H27), C28(H28), C6A(H6A), C7A(H7A), C8A(H8A),
 C9A(H9A), C10A(H10A), C12A(H12A), C13A(H13A), C14A(H14A), C15A(H15A),
 C16A(H16A), C18A(H18A), C19A(H19A), C20A(H20A), C21A(H21A), C22A(H22A),
 C24A(H24A), C25A(H25A), C26A(H26A), C27A(H27A), C28A(H28A)
2.b Idealised Me refined as rotating group:
 C29(H29A,H29B,H29C), C30(H30A,H30B,H30C), C31(H31A,H31B,H31C), C32(H32A,H32B,
 H32C), C29A(H29D,H29E,H29F), C30A(H30D,H30E,H30F), C31A(H31D,H31E,H31F),
 C32A(H32D,H32E,H32F)
;

loop_
_space_group_symop_operation_xyz
'x, y, z'
'-x, -y, -z'

loop_
_atom_site_label
_atom_site_type_symbol
_atom_site_fract_x
_atom_site_fract_y
_atom_site_fract_z
_atom_site_U_iso_or_equiv
_atom_site_adp_type
_atom_site_occupancy
_atom_site_site_symmetry_order
_atom_site_calc_flag
_atom_site_refinement_flags_posn
_atom_site_refinement_flags_adp
Si1 Si 0.83523(4) 0.69884(4) 0.25187(2) 0.01382(11) Uani 1 1 d . .
Si2 Si 1.10335(4) 0.63535(4) 0.24613(3) 0.01650(12) Uani 1 1 d . .
Si3 Si 0.94654(4) 0.48504(4) 0.22825(3) 0.01755(12) Uani 1 1 d . .
O1 O 0.97427(11) 0.71380(9) 0.24911(6) 0.0168(3) Uani 1 1 d . .
O2 O 1.07260(11) 0.52736(9) 0.22798(7) 0.0197(3) Uani 1 1 d . .
O3 O 0.83696(10) 0.58127(9) 0.23972(6) 0.0164(3) Uani 1 1 d . .
C1 C 0.74903(15) 0.74983(13) 0.32961(9) 0.0157(4) Uani 1 1 d . .
C2 C 0.65987(15) 0.82224(13) 0.31011(9) 0.0148(4) Uani 1 1 d . .
C3 C 0.64935(15) 0.83604(13) 0.23460(9) 0.0156(4) Uani 1 1 d . .
C4 C 0.73691(15) 0.78089(13) 0.19422(9) 0.0157(4) Uani 1 1 d . .
C5 C 0.78538(15) 0.72234(14) 0.39858(9) 0.0174(4) Uani 1 1 d . .
C6 C 0.81586(18) 0.62263(15) 0.41599(10) 0.0255(4) Uani 1 1 d . .
H6 H 0.8068 0.5736 0.3848 0.031 Uiso 1 1 calc R U
C7 C 0.85944(19) 0.59359(17) 0.47839(11) 0.0318(5) Uani 1 1 d . .
H7 H 0.8781 0.5252 0.4900 0.038 Uiso 1 1 calc R U
C8 C 0.87538(19) 0.66411(18) 0.52332(10) 0.0318(5) Uani 1 1 d . .
H8 H 0.9074 0.6444 0.5654 0.038 Uiso 1 1 calc R U
C9 C 0.84480(19) 0.76366(17) 0.50724(10) 0.0303(5) Uani 1 1 d . .
H9 H 0.8548 0.8123 0.5386 0.036 Uiso 1 1 calc R U
C10 C 0.79939(17) 0.79266(15) 0.44531(10) 0.0230(4) Uani 1 1 d . .
H10 H 0.7777 0.8612 0.4348 0.028 Uiso 1 1 calc R U
C11 C 0.57094(16) 0.88602(14) 0.35685(9) 0.0174(4) Uani 1 1 d . .
C12 C 0.55512(18) 0.98898(15) 0.35316(10) 0.0239(4) Uani 1 1 d . .
H12 H 0.6027 1.0197 0.3211 0.029 Uiso 1 1 calc R U
C13 C 0.4700(2) 1.04699(16) 0.39613(11) 0.0316(5) Uani 1 1 d . .
H13 H 0.4598 1.1172 0.3935 0.038 Uiso 1 1 calc R U
C14 C 0.40025(19) 1.00267(18) 0.44263(11) 0.0335(5) Uani 1 1 d . .
H14 H 0.3416 1.0425 0.4717 0.040 Uiso 1 1 calc R U
C15 C 0.41544(17) 0.90106(17) 0.44692(10) 0.0275(5) Uani 1 1 d . .
H15 H 0.3675 0.8709 0.4791 0.033 Uiso 1 1 calc R U
C16 C 0.50050(16) 0.84244(15) 0.40446(9) 0.0209(4) Uani 1 1 d . .
H16 H 0.5108 0.7723 0.4078 0.025 Uiso 1 1 calc R U
C17 C 0.54230(16) 0.90532(13) 0.21148(9) 0.0163(4) Uani 1 1 d . .
C18 C 0.55201(17) 0.99858(14) 0.18548(10) 0.0224(4) Uani 1 1 d . .
H18 H 0.6274 1.0194 0.1837 0.027 Uiso 1 1 calc R U
C19 C 0.45284(18) 1.06165(15) 0.16213(10) 0.0261(4) Uani 1 1 d . .
H19 H 0.4607 1.1250 0.1442 0.031 Uiso 1 1 calc R U
C20 C 0.34255(18) 1.03221(15) 0.16501(10) 0.0263(5) Uani 1 1 d . .
H20 H 0.2748 1.0749 0.1485 0.032 Uiso 1 1 calc R U
C21 C 0.33122(17) 0.94039(15) 0.19200(10) 0.0241(4) Uani 1 1 d . .
H21 H 0.2554 0.9203 0.1944 0.029 Uiso 1 1 calc R U
C22 C 0.43035(16) 0.87775(14) 0.21550(9) 0.0198(4) Uani 1 1 d . .
H22 H 0.4216 0.8152 0.2346 0.024 Uiso 1 1 calc R U
C23 C 0.75234(16) 0.77503(14) 0.12006(9) 0.0173(4) Uani 1 1 d . .
C24 C 0.66771(18) 0.81963(17) 0.07548(10) 0.0274(5) Uani 1 1 d . .
H24 H 0.5927 0.8559 0.0928 0.033 Uiso 1 1 calc R U
C25 C 0.69211(19) 0.81150(18) 0.00617(10) 0.0341(5) Uani 1 1 d . .
H25 H 0.6338 0.8425 -0.0234 0.041 Uiso 1 1 calc R U
C26 C 0.80037(19) 0.75880(17) -0.02017(10) 0.0286(5) Uani 1 1 d . .
H26 H 0.8167 0.7542 -0.0676 0.034 Uiso 1 1 calc R U
C27 C 0.88449(19) 0.71293(17) 0.02257(10) 0.0295(5) Uani 1 1 d . .
H27 H 0.9588 0.6760 0.0048 0.035 Uiso 1 1 calc R U
C28 C 0.86004(17) 0.72103(15) 0.09156(9) 0.0236(4) Uani 1 1 d . .
H28 H 0.9185 0.6888 0.1206 0.028 Uiso 1 1 calc R U
C29 C 1.20532(17) 0.67127(16) 0.17813(11) 0.0291(5) Uani 1 1 d . .
H29A H 1.1663 0.6758 0.1354 0.044 Uiso 1 1 calc R U
H29B H 1.2792 0.6213 0.1744 0.044 Uiso 1 1 calc R U
H29C H 1.2248 0.7358 0.1883 0.044 Uiso 1 1 calc R U
C30 C 1.16502(19) 0.63134(17) 0.32941(11) 0.0324(5) Uani 1 1 d . .
H30A H 1.1822 0.6967 0.3396 0.049 Uiso 1 1 calc R U
H30B H 1.2393 0.5819 0.3293 0.049 Uiso 1 1 calc R U
H30C H 1.1065 0.6134 0.3637 0.049 Uiso 1 1 calc R U
C31 C 0.93580(19) 0.42819(16) 0.14642(11) 0.0307(5) Uani 1 1 d . .
H31A H 0.8602 0.4034 0.1466 0.046 Uiso 1 1 calc R U
H31B H 1.0034 0.3730 0.1386 0.046 Uiso 1 1 calc R U
H31C H 0.9380 0.4779 0.1105 0.046 Uiso 1 1 calc R U
C32 C 0.93916(18) 0.39818(15) 0.29954(11) 0.0281(5) Uani 1 1 d . .
H32A H 0.9600 0.4278 0.3405 0.042 Uiso 1 1 calc R U
H32B H 0.9960 0.3363 0.2900 0.042 Uiso 1 1 calc R U
H32C H 0.8576 0.3842 0.3061 0.042 Uiso 1 1 calc R U
Si1A Si 0.64252(4) 0.28913(4) 0.24530(2) 0.01442(11) Uani 1 1 d . .
Si2A Si 0.37593(4) 0.35520(4) 0.24394(3) 0.01720(12) Uani 1 1 d . .
Si3A Si 0.53700(4) 0.50656(4) 0.24104(3) 0.01743(12) Uani 1 1 d . .
O1A O 0.50288(11) 0.27582(9) 0.24931(6) 0.0184(3) Uani 1 1 d . .
O2A O 0.40999(11) 0.46577(9) 0.24029(7) 0.0224(3) Uani 1 1 d . .
O3A O 0.64419(10) 0.40776(9) 0.24118(6) 0.0172(3) Uani 1 1 d . .
C1A C 0.73376(16) 0.22629(13) 0.31333(9) 0.0161(4) Uani 1 1 d . .
C2A C 0.82387(16) 0.15991(13) 0.28278(9) 0.0162(4) Uani 1 1 d . .
C3A C 0.82172(16) 0.15208(13) 0.20654(9) 0.0165(4) Uani 1 1 d . .
C4A C 0.73333(15) 0.21525(13) 0.17702(9) 0.0160(4) Uani 1 1 d . .
C5A C 0.71779(17) 0.26042(14) 0.38412(9) 0.0182(4) Uani 1 1 d . .
C6A C 0.60266(17) 0.30338(15) 0.40962(9) 0.0232(4) Uani 1 1 d . .
H6A H 0.5367 0.3044 0.3825 0.028 Uiso 1 1 calc R U
C7A C 0.58187(19) 0.34456(17) 0.47333(10) 0.0312(5) Uani 1 1 d . .
H7A H 0.5026 0.3731 0.4894 0.037 Uiso 1 1 calc R U
C8A C 0.6766(2) 0.34400(18) 0.51339(10) 0.0339(5) Uani 1 1 d . .
H8A H 0.6630 0.3724 0.5570 0.041 Uiso 1 1 calc R U
C9A C 0.79168(19) 0.30166(17) 0.48946(10) 0.0308(5) Uani 1 1 d . .
H9A H 0.8570 0.3008 0.5170 0.037 Uiso 1 1 calc R U
C10A C 0.81253(18) 0.26058(16) 0.42586(9) 0.0243(4) Uani 1 1 d . .
H10A H 0.8921 0.2321 0.4102 0.029 Uiso 1 1 calc R U
C11A C 0.92214(16) 0.09692(14) 0.31837(9) 0.0187(4) Uani 1 1 d . .
C12A C 0.89509(19) 0.03467(16) 0.37109(11) 0.0295(5) Uani 1 1 d . .
H12A H 0.8137 0.0313 0.3835 0.035 Uiso 1 1 calc R U
C13A C 0.9856(2) -0.02223(18) 0.40559(13) 0.0415(6) Uani 1 1 d . .
H13A H 0.9661 -0.0645 0.4414 0.050 Uiso 1 1 calc R U
C14A C 1.1045(2) -0.01775(18) 0.38804(13) 0.0392(6) Uani 1 1 d . .
H14A H 1.1665 -0.0569 0.4119 0.047 Uiso 1 1 calc R U
C15A C 1.13313(18) 0.04365(16) 0.33587(11) 0.0304(5) Uani 1 1 d . .
H15A H 1.2147 0.0474 0.3242 0.037 Uiso 1 1 calc R U
C16A C 1.04245(17) 0.09998(15) 0.30053(10) 0.0231(4) Uani 1 1 d . .
H16A H 1.0625 0.1409 0.2640 0.028 Uiso 1 1 calc R U
C17A C 0.91099(15) 0.07682(14) 0.16906(9) 0.0169(4) Uani 1 1 d . .
C18A C 0.92450(16) -0.02328(14) 0.18621(9) 0.0192(4) Uani 1 1 d . .
H18A H 0.8812 -0.0435 0.2249 0.023 Uiso 1 1 calc R U
C19A C 1.00076(17) -0.09342(15) 0.14710(10) 0.0236(4) Uani 1 1 d . .
H19A H 1.0087 -0.1617 0.1587 0.028 Uiso 1 1 calc R U
C20A C 1.06567(17) -0.06443(15) 0.09114(10) 0.0247(4) Uani 1 1 d . .
H20A H 1.1170 -0.1130 0.0641 0.030 Uiso 1 1 calc R U
C21A C 1.05588(17) 0.03487(15) 0.07465(10) 0.0224(4) Uani 1 1 d . .
H21A H 1.1019 0.0548 0.0369 0.027 Uiso 1 1 calc R U
C22A C 0.97892(16) 0.10514(14) 0.11318(9) 0.0196(4) Uani 1 1 d . .
H22A H 0.9721 0.1734 0.1016 0.024 Uiso 1 1 calc R U
C23A C 0.70093(16) 0.21771(15) 0.10587(9) 0.0195(4) Uani 1 1 d . .
C24A C 0.70455(16) 0.13244(15) 0.06813(9) 0.0218(4) Uani 1 1 d . .
H24A H 0.7359 0.0693 0.0866 0.026 Uiso 1 1 calc R U
C25A C 0.66269(17) 0.13888(17) 0.00372(10) 0.0273(5) Uani 1 1 d . .
H25A H 0.6634 0.0801 -0.0208 0.033 Uiso 1 1 calc R U
C26A C 0.62029(19) 0.22984(19) -0.02475(10) 0.0338(5) Uani 1 1 d . .
H26A H 0.5930 0.2339 -0.0690 0.041 Uiso 1 1 calc R U
C27A C 0.6175(2) 0.31512(19) 0.01124(11) 0.0389(6) Uani 1 1 d . .
H27A H 0.5893 0.3781 -0.0084 0.047 Uiso 1 1 calc R U
C28A C 0.65624(19) 0.30877(17) 0.07643(10) 0.0302(5) Uani 1 1 d . .
H28A H 0.6521 0.3678 0.1013 0.036 Uiso 1 1 calc R U
C29A C 0.3051(2) 0.33243(17) 0.16708(11) 0.0343(5) Uani 1 1 d . .
H29D H 0.3634 0.3307 0.1283 0.052 Uiso 1 1 calc R U
H29E H 0.2362 0.3857 0.1606 0.052 Uiso 1 1 calc R U
H29F H 0.2779 0.2687 0.1712 0.052 Uiso 1 1 calc R U
C30A C 0.27894(18) 0.34258(18) 0.32032(12) 0.0352(5) Uani 1 1 d . .
H30D H 0.2654 0.2742 0.3244 0.053 Uiso 1 1 calc R U
H30E H 0.2018 0.3878 0.3173 0.053 Uiso 1 1 calc R U
H30F H 0.3179 0.3590 0.3599 0.053 Uiso 1 1 calc R U
C31A C 0.55812(18) 0.57980(15) 0.16389(10) 0.0255(4) Uani 1 1 d . .
H31D H 0.6415 0.5897 0.1586 0.038 Uiso 1 1 calc R U
H31E H 0.5041 0.6443 0.1673 0.038 Uiso 1 1 calc R U
H31F H 0.5400 0.5443 0.1248 0.038 Uiso 1 1 calc R U
C32A C 0.53546(18) 0.57730(15) 0.31883(10) 0.0265(4) Uani 1 1 d . .
H32D H 0.5269 0.5341 0.3580 0.040 Uiso 1 1 calc R U
H32E H 0.4678 0.6333 0.3201 0.040 Uiso 1 1 calc R U
H32F H 0.6108 0.6022 0.3198 0.040 Uiso 1 1 calc R U

loop_
_atom_site_aniso_label
_atom_site_aniso_U_11
_atom_site_aniso_U_22
_atom_site_aniso_U_33
_atom_site_aniso_U_23
_atom_site_aniso_U_13
_atom_site_aniso_U_12
Si1 0.0119(2) 0.0176(3) 0.0116(2) 0.00091(19) -0.00020(18) -0.00199(19)
Si2 0.0118(2) 0.0201(3) 0.0178(3) 0.0001(2) -0.00112(19) -0.0035(2)
Si3 0.0136(2) 0.0177(3) 0.0215(3) -0.0010(2) -0.0007(2) -0.0032(2)
O1 0.0138(6) 0.0184(7) 0.0181(6) -0.0007(5) -0.0005(5) -0.0030(5)
O2 0.0128(6) 0.0199(7) 0.0261(7) -0.0012(6) 0.0010(5) -0.0030(5)
O3 0.0128(6) 0.0197(7) 0.0171(6) 0.0012(5) 0.0000(5) -0.0047(5)
C1 0.0150(9) 0.0187(9) 0.0134(9) -0.0002(7) 0.0003(7) -0.0037(7)
C2 0.0141(8) 0.0164(9) 0.0149(9) 0.0011(7) -0.0003(7) -0.0059(7)
C3 0.0140(9) 0.0178(9) 0.0167(9) 0.0024(7) -0.0031(7) -0.0074(7)
C4 0.0153(9) 0.0178(9) 0.0151(9) 0.0021(7) -0.0018(7) -0.0057(7)
C5 0.0125(9) 0.0254(10) 0.0127(9) 0.0012(7) 0.0012(7) -0.0001(7)
C6 0.0260(11) 0.0291(11) 0.0194(10) 0.0017(8) -0.0022(8) 0.0001(9)
C7 0.0315(12) 0.0348(12) 0.0254(11) 0.0125(9) -0.0035(9) 0.0029(10)
C8 0.0253(11) 0.0519(15) 0.0149(10) 0.0054(10) -0.0028(8) 0.0012(10)
C9 0.0295(11) 0.0442(14) 0.0163(10) -0.0057(9) -0.0041(8) -0.0027(10)
C10 0.0213(10) 0.0267(11) 0.0195(10) -0.0018(8) -0.0010(8) -0.0007(8)
C11 0.0135(9) 0.0211(10) 0.0170(9) -0.0041(7) -0.0041(7) 0.0001(7)
C12 0.0240(10) 0.0247(10) 0.0232(10) -0.0020(8) -0.0088(8) -0.0025(8)
C13 0.0349(12) 0.0233(11) 0.0340(12) -0.0118(9) -0.0154(10) 0.0072(9)
C14 0.0221(11) 0.0468(14) 0.0264(11) -0.0170(10) -0.0057(9) 0.0104(10)
C15 0.0170(10) 0.0449(13) 0.0187(10) -0.0072(9) 0.0005(8) -0.0009(9)
C16 0.0169(9) 0.0297(11) 0.0158(9) -0.0035(8) -0.0021(7) -0.0029(8)
C17 0.0154(9) 0.0209(10) 0.0124(9) 0.0005(7) -0.0015(7) -0.0026(7)
C18 0.0189(10) 0.0258(11) 0.0239(10) 0.0048(8) -0.0043(8) -0.0068(8)
C19 0.0277(11) 0.0232(11) 0.0274(11) 0.0071(9) -0.0076(9) -0.0041(9)
C20 0.0207(10) 0.0290(11) 0.0271(11) 0.0007(9) -0.0084(8) 0.0029(8)
C21 0.0153(9) 0.0304(11) 0.0275(11) -0.0021(9) -0.0043(8) -0.0056(8)
C22 0.0187(9) 0.0210(10) 0.0202(10) 0.0002(8) -0.0011(7) -0.0049(8)
C23 0.0181(9) 0.0216(10) 0.0143(9) 0.0003(7) -0.0005(7) -0.0095(8)
C24 0.0213(10) 0.0433(13) 0.0164(10) 0.0007(9) -0.0015(8) -0.0030(9)
C25 0.0289(12) 0.0560(15) 0.0176(10) 0.0035(10) -0.0063(9) -0.0068(11)
C26 0.0307(11) 0.0459(13) 0.0123(9) -0.0026(9) 0.0003(8) -0.0156(10)
C27 0.0257(11) 0.0429(13) 0.0195(10) -0.0053(9) 0.0022(8) -0.0062(9)
C28 0.0227(10) 0.0321(11) 0.0153(9) 0.0002(8) -0.0021(8) -0.0030(9)
C29 0.0163(10) 0.0294(12) 0.0399(13) 0.0067(10) 0.0060(9) -0.0036(8)
C30 0.0271(11) 0.0417(13) 0.0271(11) -0.0044(10) -0.0097(9) 0.0005(10)
C31 0.0246(11) 0.0332(12) 0.0346(12) -0.0116(10) -0.0001(9) -0.0056(9)
C32 0.0194(10) 0.0252(11) 0.0409(13) 0.0099(9) -0.0058(9) -0.0069(8)
Si1A 0.0121(2) 0.0180(3) 0.0128(2) 0.00078(19) -0.00018(18) -0.00232(19)
Si2A 0.0120(2) 0.0203(3) 0.0198(3) -0.0007(2) -0.00125(19) -0.0041(2)
Si3A 0.0136(2) 0.0171(3) 0.0217(3) -0.0002(2) -0.0002(2) -0.0036(2)
O1A 0.0140(6) 0.0188(7) 0.0226(7) 0.0003(5) -0.0011(5) -0.0033(5)
O2A 0.0130(6) 0.0204(7) 0.0338(8) -0.0012(6) -0.0010(6) -0.0037(5)
O3A 0.0132(6) 0.0194(7) 0.0195(7) 0.0010(5) 0.0001(5) -0.0045(5)
C1A 0.0155(9) 0.0197(9) 0.0141(9) 0.0037(7) -0.0003(7) -0.0068(7)
C2A 0.0146(9) 0.0199(9) 0.0155(9) 0.0031(7) -0.0015(7) -0.0069(7)
C3A 0.0148(9) 0.0191(9) 0.0160(9) 0.0009(7) 0.0008(7) -0.0054(7)
C4A 0.0142(9) 0.0189(9) 0.0146(9) -0.0005(7) 0.0011(7) -0.0030(7)
C5A 0.0212(9) 0.0216(10) 0.0130(9) 0.0042(7) 0.0006(7) -0.0081(8)
C6A 0.0215(10) 0.0311(11) 0.0167(10) 0.0028(8) -0.0008(8) -0.0044(8)
C7A 0.0276(11) 0.0442(13) 0.0191(10) -0.0024(9) 0.0070(9) -0.0024(10)
C8A 0.0387(13) 0.0495(14) 0.0143(10) -0.0057(9) 0.0055(9) -0.0121(11)
C9A 0.0298(11) 0.0491(14) 0.0167(10) -0.0018(9) -0.0025(8) -0.0152(10)
C10A 0.0214(10) 0.0368(12) 0.0159(9) 0.0008(8) 0.0017(8) -0.0095(9)
C11A 0.0169(9) 0.0217(10) 0.0185(9) -0.0004(8) -0.0054(7) -0.0043(8)
C12A 0.0244(11) 0.0337(12) 0.0332(12) 0.0128(9) -0.0107(9) -0.0109(9)
C13A 0.0410(14) 0.0425(14) 0.0460(15) 0.0252(12) -0.0235(12) -0.0163(11)
C14A 0.0316(12) 0.0378(13) 0.0488(15) 0.0093(11) -0.0237(11) -0.0018(10)
C15A 0.0188(10) 0.0368(12) 0.0352(12) -0.0064(10) -0.0088(9) -0.0007(9)
C16A 0.0207(10) 0.0275(11) 0.0213(10) -0.0039(8) -0.0021(8) -0.0045(8)
C17A 0.0121(9) 0.0225(10) 0.0164(9) -0.0015(7) -0.0034(7) -0.0027(7)
C18A 0.0157(9) 0.0231(10) 0.0192(9) 0.0004(8) -0.0006(7) -0.0050(8)
C19A 0.0201(10) 0.0210(10) 0.0295(11) -0.0002(8) -0.0029(8) -0.0026(8)
C20A 0.0174(10) 0.0279(11) 0.0270(11) -0.0087(9) 0.0017(8) 0.0004(8)
C21A 0.0161(9) 0.0310(11) 0.0198(10) -0.0001(8) 0.0028(7) -0.0053(8)
C22A 0.0162(9) 0.0222(10) 0.0204(10) 0.0018(8) -0.0012(7) -0.0039(8)
C23A 0.0129(9) 0.0308(11) 0.0140(9) 0.0004(8) 0.0015(7) -0.0031(8)
C24A 0.0162(9) 0.0334(11) 0.0161(9) -0.0008(8) 0.0021(7) -0.0066(8)
C25A 0.0202(10) 0.0463(13) 0.0172(10) -0.0054(9) 0.0032(8) -0.0115(9)
C26A 0.0273(11) 0.0589(16) 0.0151(10) 0.0005(10) -0.0051(8) -0.0065(11)
C27A 0.0430(14) 0.0437(14) 0.0259(12) 0.0083(10) -0.0110(10) 0.0047(11)
C28A 0.0332(12) 0.0332(12) 0.0219(11) 0.0006(9) -0.0057(9) 0.0012(9)
C29A 0.0298(12) 0.0355(13) 0.0369(13) -0.0116(10) -0.0141(10) 0.0018(10)
C30A 0.0188(10) 0.0455(14) 0.0384(13) 0.0108(11) 0.0059(9) -0.0029(10)
C31A 0.0222(10) 0.0251(11) 0.0298(11) 0.0063(9) -0.0039(8) -0.0055(8)
C32A 0.0229(10) 0.0276(11) 0.0296(11) -0.0061(9) 0.0036(8) -0.0074(9)

loop_
_atom_type_symbol
_atom_type_description
_atom_type_scat_dispersion_real
_atom_type_scat_dispersion_imag
_atom_type_scat_source
C C 0.0033 0.0016 'International Tables Vol C Tables 4.2.6.8 and 6.1.1.4'
H H 0.0000 0.0000 'International Tables Vol C Tables 4.2.6.8 and 6.1.1.4'
O O 0.0106 0.0060 'International Tables Vol C Tables 4.2.6.8 and 6.1.1.4'
Si Si 0.0817 0.0704 'International Tables Vol C Tables 4.2.6.8 and 6.1.1.4'

loop_
_geom_angle_atom_site_label_1
_geom_angle_atom_site_label_2
_geom_angle_atom_site_label_3
_geom_angle
O1 Si1 O3 107.16(7)
O1 Si1 C1 112.34(8)
O1 Si1 C4 115.50(8)
O3 Si1 C1 114.74(8)
O3 Si1 C4 112.65(8)
C1 Si1 C4 94.34(8)
O1 Si2 C29 110.08(9)
O1 Si2 C30 108.43(9)
O2 Si2 O1 106.08(7)
O2 Si2 C29 108.49(9)
O2 Si2 C30 110.59(9)
C30 Si2 C29 112.95(11)
O2 Si3 O3 106.65(7)
O2 Si3 C31 109.68(9)
O2 Si3 C32 109.13(8)
O3 Si3 C31 109.53(9)
O3 Si3 C32 108.86(9)
C32 Si3 C31 112.79(11)
Si1 O1 Si2 132.94(8)
Si2 O2 Si3 132.89(8)
Si1 O3 Si3 132.82(8)
C2 C1 Si1 106.77(13)
C2 C1 C5 128.71(16)
C5 C1 Si1 124.06(13)
C1 C2 C3 116.21(16)
C1 C2 C11 124.97(16)
C11 C2 C3 118.79(15)
C4 C3 C2 116.52(16)
C4 C3 C17 125.89(16)
C17 C3 C2 117.55(15)
C3 C4 Si1 105.91(13)
C3 C4 C23 130.29(17)
C23 C4 Si1 123.58(14)
C6 C5 C1 119.21(17)
C6 C5 C10 118.29(17)
C10 C5 C1 122.30(17)
C5 C6 C7 121.1(2)
C8 C7 C6 119.8(2)
C7 C8 C9 120.03(19)
C8 C9 C10 120.1(2)
C9 C10 C5 120.67(19)
C12 C11 C2 121.19(17)
C12 C11 C16 118.92(18)
C16 C11 C2 119.88(17)
C13 C12 C11 120.3(2)
C14 C13 C12 120.1(2)
C15 C14 C13 120.15(19)
C14 C15 C16 120.2(2)
C15 C16 C11 120.33(19)
C18 C17 C3 121.00(16)
C22 C17 C3 120.44(16)
C22 C17 C18 118.56(17)
C19 C18 C17 120.79(18)
C20 C19 C18 119.95(19)
C19 C20 C21 119.81(18)
C20 C21 C22 120.08(18)
C21 C22 C17 120.77(18)
C24 C23 C4 125.26(17)
C28 C23 C4 117.81(16)
C28 C23 C24 116.94(17)
C25 C24 C23 120.80(19)
C26 C25 C24 120.62(19)
C27 C26 C25 119.77(19)
C26 C27 C28 119.5(2)
C27 C28 C23 122.32(18)
O1A Si1A O3A 107.58(7)
O1A Si1A C1A 115.60(8)
O1A Si1A C4A 112.30(8)
O3A Si1A C1A 112.09(8)
O3A Si1A C4A 114.79(8)
C4A Si1A C1A 94.31(9)
O1A Si2A C29A 109.84(9)
O1A Si2A C30A 108.40(9)
O2A Si2A O1A 106.74(7)
O2A Si2A C29A 109.68(10)
O2A Si2A C30A 110.00(10)
C29A Si2A C30A 112.03(11)
O2A Si3A O3A 106.37(7)
O2A Si3A C31A 109.53(9)
O2A Si3A C32A 108.70(9)
O3A Si3A C31A 109.08(9)
O3A Si3A C32A 109.80(9)
C32A Si3A C31A 113.14(10)
Si1A O1A Si2A 132.64(9)
Si2A O2A Si3A 133.48(8)
Si1A O3A Si3A 132.84(8)
C2A C1A Si1A 106.63(13)
C2A C1A C5A 129.40(17)
C5A C1A Si1A 123.03(14)
C1A C2A C3A 115.92(16)
C1A C2A C11A 124.63(17)
C11A C2A C3A 119.44(16)
C4A C3A C2A 116.28(16)
C4A C3A C17A 123.59(16)
C17A C3A C2A 120.11(15)
C3A C4A Si1A 106.78(13)
C3A C4A C23A 128.34(17)
C23A C4A Si1A 124.33(13)
C6A C5A C1A 118.41(16)
C6A C5A C10A 117.15(18)
C10A C5A C1A 124.20(17)
C7A C6A C5A 121.89(18)
C8A C7A C6A 119.9(2)
C7A C8A C9A 119.5(2)
C10A C9A C8A 120.70(19)
C9A C10A C5A 120.93(19)
C12A C11A C2A 120.19(17)
C12A C11A C16A 118.72(17)
C16A C11A C2A 121.08(17)
C13A C12A C11A 120.6(2)
C12A C13A C14A 120.2(2)
C15A C14A C13A 120.0(2)
C14A C15A C16A 119.9(2)
C15A C16A C11A 120.48(19)
C18A C17A C3A 121.06(17)
C18A C17A C22A 118.82(17)
C22A C17A C3A 120.04(17)
C19A C18A C17A 120.26(18)
C18A C19A C20A 120.25(19)
C21A C20A C19A 120.13(18)
C20A C21A C22A 119.81(18)
C21A C22A C17A 120.68(18)
C24A C23A C4A 123.26(17)
C28A C23A C4A 118.79(18)
C28A C23A C24A 117.77(18)
C25A C24A C23A 120.73(19)
C26A C25A C24A 120.5(2)
C25A C26A C27A 119.75(19)
C26A C27A C28A 119.9(2)
C23A C28A C27A 121.3(2)

loop_
_geom_bond_atom_site_label_1
_geom_bond_atom_site_label_2
_geom_bond_distance
Si1 O1 1.6272(14)
Si1 O3 1.6331(15)
Si1 C1 1.8505(19)
Si1 C4 1.8664(19)
Si2 O1 1.6487(14)
Si2 O2 1.6373(15)
Si2 C29 1.840(2)
Si2 C30 1.838(2)
Si3 O2 1.6419(14)
Si3 O3 1.6463(14)
Si3 C31 1.841(2)
Si3 C32 1.841(2)
C1 C2 1.352(2)
C1 C5 1.481(2)
C2 C3 1.519(2)
C2 C11 1.493(3)
C3 C4 1.358(3)
C3 C17 1.491(2)
C4 C23 1.475(3)
C5 C6 1.390(3)
C5 C10 1.391(3)
C6 C7 1.390(3)
C7 C8 1.375(3)
C8 C9 1.382(3)
C9 C10 1.390(3)
C11 C12 1.392(3)
C11 C16 1.395(3)
C12 C13 1.389(3)
C13 C14 1.382(3)
C14 C15 1.375(3)
C15 C16 1.387(3)
C17 C18 1.391(3)
C17 C22 1.389(3)
C18 C19 1.388(3)
C19 C20 1.383(3)
C20 C21 1.384(3)
C21 C22 1.386(3)
C23 C24 1.400(3)
C23 C28 1.398(3)
C24 C25 1.390(3)
C25 C26 1.381(3)
C26 C27 1.377(3)
C27 C28 1.384(3)
Si1A O1A 1.6265(14)
Si1A O3A 1.6322(15)
Si1A C1A 1.8598(19)
Si1A C4A 1.8483(19)
Si2A O1A 1.6467(14)
Si2A O2A 1.6332(15)
Si2A C29A 1.834(2)
Si2A C30A 1.839(2)
Si3A O2A 1.6427(14)
Si3A O3A 1.6460(14)
Si3A C31A 1.843(2)
Si3A C32A 1.841(2)
C1A C2A 1.357(3)
C1A C5A 1.482(3)
C2A C3A 1.524(3)
C2A C11A 1.489(2)
C3A C4A 1.357(2)
C3A C17A 1.481(3)
C4A C23A 1.484(3)
C5A C6A 1.397(3)
C5A C10A 1.403(3)
C6A C7A 1.386(3)
C7A C8A 1.381(3)
C8A C9A 1.385(3)
C9A C10A 1.384(3)
C11A C12A 1.393(3)
C11A C16A 1.397(3)
C12A C13A 1.383(3)
C13A C14A 1.384(3)
C14A C15A 1.382(3)
C15A C16A 1.390(3)
C17A C18A 1.392(3)
C17A C22A 1.399(3)
C18A C19A 1.383(3)
C19A C20A 1.385(3)
C20A C21A 1.381(3)
C21A C22A 1.382(3)
C23A C24A 1.397(3)
C23A C28A 1.392(3)
C24A C25A 1.392(3)
C25A C26A 1.377(3)
C26A C27A 1.379(3)
C27A C28A 1.393(3)

loop_
_geom_torsion_atom_site_label_1
_geom_torsion_atom_site_label_2
_geom_torsion_atom_site_label_3
_geom_torsion_atom_site_label_4
_geom_torsion
Si1 C1 C2 C3 4.21(19)
Si1 C1 C2 C11 -177.66(14)
Si1 C1 C5 C6 -49.9(2)
Si1 C1 C5 C10 124.90(17)
Si1 C4 C23 C24 165.95(16)
Si1 C4 C23 C28 -14.3(2)
O1 Si1 O3 Si3 1.70(13)
O1 Si1 C1 C2 118.21(13)
O1 Si1 C1 C5 -54.59(17)
O1 Si1 C4 C3 -118.73(12)
O1 Si1 C4 C23 66.11(16)
O1 Si2 O2 Si3 -13.89(13)
O2 Si2 O1 Si1 13.36(13)
O2 Si3 O3 Si1 -2.05(13)
O3 Si1 O1 Si2 -8.49(13)
O3 Si1 C1 C2 -119.06(13)
O3 Si1 C1 C5 68.14(17)
O3 Si1 C4 C3 117.67(12)
O3 Si1 C4 C23 -57.48(16)
O3 Si3 O2 Si2 9.41(13)
C1 Si1 O1 Si2 118.42(11)
C1 Si1 O3 Si3 -123.78(11)
C1 Si1 C4 C3 -1.44(13)
C1 Si1 C4 C23 -176.59(15)
C1 C2 C3 C4 -5.9(2)
C1 C2 C3 C17 171.74(16)
C1 C2 C11 C12 124.9(2)
C1 C2 C11 C16 -56.3(2)
C1 C5 C6 C7 174.93(18)
C1 C5 C10 C9 -173.69(18)
C2 C1 C5 C6 138.9(2)
C2 C1 C5 C10 -46.3(3)
C2 C3 C4 Si1 4.05(19)
C2 C3 C4 C23 178.75(17)
C2 C3 C17 C18 105.5(2)
C2 C3 C17 C22 -74.6(2)
C2 C11 C12 C13 178.57(17)
C2 C11 C16 C15 -178.31(16)
C3 C2 C11 C12 -57.0(2)
C3 C2 C11 C16 121.82(18)
C3 C4 C23 C24 -7.9(3)
C3 C4 C23 C28 171.83(19)
C3 C17 C18 C19 178.03(18)
C3 C17 C22 C21 -177.79(17)
C4 Si1 O1 Si2 -134.92(11)
C4 Si1 O3 Si3 129.81(11)
C4 Si1 C1 C2 -1.66(14)
C4 Si1 C1 C5 -174.46(15)
C4 C3 C17 C18 -77.1(2)
C4 C3 C17 C22 102.9(2)
C4 C23 C24 C25 178.52(19)
C4 C23 C28 C27 -178.47(18)
C5 C1 C2 C3 176.57(17)
C5 C1 C2 C11 -5.3(3)
C5 C6 C7 C8 -1.4(3)
C6 C5 C10 C9 1.2(3)
C6 C7 C8 C9 1.9(3)
C7 C8 C9 C10 -0.8(3)
C8 C9 C10 C5 -0.7(3)
C10 C5 C6 C7 -0.1(3)
C11 C2 C3 C4 175.80(16)
C11 C2 C3 C17 -6.5(2)
C11 C12 C13 C14 -0.3(3)
C12 C11 C16 C15 0.6(3)
C12 C13 C14 C15 0.5(3)
C13 C14 C15 C16 -0.3(3)
C14 C15 C16 C11 -0.3(3)
C16 C11 C12 C13 -0.3(3)
C17 C3 C4 Si1 -173.42(14)
C17 C3 C4 C23 1.3(3)
C17 C18 C19 C20 0.5(3)
C18 C17 C22 C21 2.2(3)
C18 C19 C20 C21 0.8(3)
C19 C20 C21 C22 -0.6(3)
C20 C21 C22 C17 -0.9(3)
C22 C17 C18 C19 -1.9(3)
C23 C24 C25 C26 0.3(3)
C24 C23 C28 C27 1.3(3)
C24 C25 C26 C27 0.7(3)
C25 C26 C27 C28 -0.7(3)
C26 C27 C28 C23 -0.4(3)
C28 C23 C24 C25 -1.3(3)
C29 Si2 O1 Si1 130.54(12)
C29 Si2 O2 Si3 -132.13(12)
C30 Si2 O1 Si1 -105.45(13)
C30 Si2 O2 Si3 103.48(13)
C31 Si3 O2 Si2 127.94(13)
C31 Si3 O3 Si1 -120.67(12)
C32 Si3 O2 Si2 -108.03(13)
C32 Si3 O3 Si1 115.57(12)
Si1A C1A C2A C3A -2.82(19)
Si1A C1A C2A C11A 176.67(14)
Si1A C1A C5A C6A 33.0(2)
Si1A C1A C5A C10A -141.06(17)
Si1A C4A C23A C24A -132.84(17)
Si1A C4A C23A C28A 42.3(2)
O1A Si1A O3A Si3A 0.49(13)
O1A Si1A C1A C2A 119.12(13)
O1A Si1A C1A C5A -71.02(16)
O1A Si1A C4A C3A -120.30(13)
O1A Si1A C4A C23A 51.82(17)
O1A Si2A O2A Si3A -0.01(14)
O2A Si2A O1A Si1A -5.72(13)
O2A Si3A O3A Si1A -4.34(13)
O3A Si1A O1A Si2A 5.53(13)
O3A Si1A C1A C2A -117.12(13)
O3A Si1A C1A C5A 52.75(16)
O3A Si1A C4A C3A 116.40(13)
O3A Si1A C4A C23A -71.47(17)
O3A Si3A O2A Si2A 4.04(14)
C1A Si1A O1A Si2A 131.63(11)
C1A Si1A O3A Si3A -127.65(11)
C1A Si1A C4A C3A -0.36(14)
C1A Si1A C4A C23A 171.77(16)
C1A C2A C3A C4A 2.8(2)
C1A C2A C3A C17A -175.62(16)
C1A C2A C11A C12A 56.2(3)
C1A C2A C11A C16A -122.8(2)
C1A C5A C6A C7A -174.54(18)
C1A C5A C10A C9A 174.22(19)
C2A C1A C5A C6A -159.56(19)
C2A C1A C5A C10A 26.3(3)
C2A C3A C4A Si1A -1.15(19)
C2A C3A C4A C23A -172.86(17)
C2A C3A C17A C18A 55.4(2)
C2A C3A C17A C22A -128.02(18)
C2A C11A C12A C13A -178.3(2)
C2A C11A C16A C15A 177.51(18)
C3A C2A C11A C12A -124.3(2)
C3A C2A C11A C16A 56.7(2)
C3A C4A C23A C24A 37.5(3)
C3A C4A C23A C28A -147.4(2)
C3A C17A C18A C19A 174.38(17)
C3A C17A C22A C21A -175.04(16)
C4A Si1A O1A Si2A -121.72(12)
C4A Si1A O3A Si3A 126.28(11)
C4A Si1A C1A C2A 1.86(14)
C4A Si1A C1A C5A 171.73(15)
C4A C3A C17A C18A -122.9(2)
C4A C3A C17A C22A 53.6(3)
C4A C23A C24A C25A 174.03(17)
C4A C23A C28A C27A -176.06(19)
C5A C1A C2A C3A -171.81(17)
C5A C1A C2A C11A 7.7(3)
C5A C6A C7A C8A 0.2(3)
C6A C5A C10A C9A 0.1(3)
C6A C7A C8A C9A -0.3(3)
C7A C8A C9A C10A 0.4(4)
C8A C9A C10A C5A -0.2(3)
C10A C5A C6A C7A 0.0(3)
C11A C2A C3A C4A -176.66(16)
C11A C2A C3A C17A 4.9(2)
C11A C12A C13A C14A 0.1(4)
C12A C11A C16A C15A -1.5(3)
C12A C13A C14A C15A 0.0(4)
C13A C14A C15A C16A -0.8(4)
C14A C15A C16A C11A 1.6(3)
C16A C11A C12A C13A 0.7(3)
C17A C3A C4A Si1A 177.26(14)
C17A C3A C4A C23A 5.5(3)
C17A C18A C19A C20A 1.0(3)
C18A C17A C22A C21A 1.6(3)
C18A C19A C20A C21A 0.9(3)
C19A C20A C21A C22A -1.6(3)
C20A C21A C22A C17A 0.3(3)
C22A C17A C18A C19A -2.2(3)
C23A C24A C25A C26A 2.0(3)
C24A C23A C28A C27A -0.7(3)
C24A C25A C26A C27A -1.0(3)
C25A C26A C27A C28A -0.8(3)
C26A C27A C28A C23A 1.7(4)
C28A C23A C24A C25A -1.1(3)
C29A Si2A O1A Si1A 113.12(13)
C29A Si2A O2A Si3A -118.96(14)
C30A Si2A O1A Si1A -124.18(13)
C30A Si2A O2A Si3A 117.39(13)
C31A Si3A O2A Si2A 121.80(13)
C31A Si3A O3A Si1A -122.39(12)
C32A Si3A O2A Si2A -114.13(13)
C32A Si3A O3A Si1A 113.11(12)
